data_4082746
loop_
_publ_author_name
'Liu, Jun-Feng'
'Pan, Fu-Xing'
'Yao, Shuang'
'Min, Xue'
'Cui, Dongmei'
'Sun, Zhong-Ming'

_publ_section_title
;
 Syntheses, Structure, and Properties of Mixed Cp--Amidinate
 Rare-Earth-Metal(III) Complexes
;
_journal_issue 6
_journal_name_full Organometallics
_journal_page_first 1374
_journal_paper_doi 10.1021/om400856d
_journal_volume 33
_journal_year 2014
_chemical_formula_sum 'C24 H33 N2 Si Tb'
_chemical_formula_weight 536.53
_chemical_name_systematic
; 
 ? 
;
_space_group_IT_number 4
_symmetry_cell_setting monoclinic
_symmetry_space_group_name_Hall 'P 2yb'
_symmetry_space_group_name_H-M 'P 1 21 1'
_atom_sites_solution_hydrogens geom
_atom_sites_solution_primary direct
_atom_sites_solution_secondary difmap
_audit_creation_method SHELXL-97
_cell_angle_alpha 90.00
_cell_angle_beta 112.113(2)
_cell_angle_gamma 90.00
_cell_formula_units_Z 2
_cell_length_a 8.4031(12)
_cell_length_b 16.039(2)
_cell_length_c 9.9837(15)
_cell_measurement_temperature 293(2)
_cell_volume 1246.6(3)
_computing_structure_refinement 'SHELXL-97 (Sheldrick, 1997)'
_computing_structure_solution 'SHELXS-97 (Sheldrick, 1990)'
_diffrn_ambient_temperature 293(2)
_diffrn_measured_fraction_theta_full 0.998
_diffrn_measured_fraction_theta_max 0.998
_diffrn_radiation_monochromator graphite
_diffrn_radiation_source 'fine-focus sealed tube'
_diffrn_radiation_type MoK\a
_diffrn_radiation_wavelength 0.71073
_diffrn_reflns_av_R_equivalents 0.0306
_diffrn_reflns_av_sigmaI/netI 0.0636
_diffrn_reflns_limit_h_max 10
_diffrn_reflns_limit_h_min -9
_diffrn_reflns_limit_k_max 16
_diffrn_reflns_limit_k_min -19
_diffrn_reflns_limit_l_max 11
_diffrn_reflns_limit_l_min -12
_diffrn_reflns_number 6935
_diffrn_reflns_theta_full 26.05
_diffrn_reflns_theta_max 26.05
_diffrn_reflns_theta_min 2.20
_exptl_absorpt_coefficient_mu 2.895
_exptl_absorpt_correction_T_max 0.7453
_exptl_absorpt_correction_T_min 0.6636
_exptl_absorpt_correction_type multi-scan
_exptl_absorpt_process_details sadabs
_exptl_crystal_density_diffrn 1.429
_exptl_crystal_density_method 'not measured'
_exptl_crystal_F_000 540
_exptl_crystal_size_max 0.25
_exptl_crystal_size_mid 0.15
_exptl_crystal_size_min 0.12
_refine_diff_density_max 0.613
_refine_diff_density_min -0.515
_refine_diff_density_rms 0.081
_refine_ls_abs_structure_details 'Flack H D (1983), Acta Cryst. A39, 876-881'
_refine_ls_abs_structure_Flack 0.00
_refine_ls_extinction_method none
_refine_ls_goodness_of_fit_ref 1.026
_refine_ls_hydrogen_treatment mixed
_refine_ls_matrix_type full
_refine_ls_number_parameters 263
_refine_ls_number_reflns 3961
_refine_ls_number_restraints 1
_refine_ls_restrained_S_all 1.026
_refine_ls_R_factor_all 0.0521
_refine_ls_R_factor_gt 0.0354
_refine_ls_shift/su_max 0.001
_refine_ls_shift/su_mean 0.000
_refine_ls_structure_factor_coef Fsqd
_refine_ls_weighting_details 'calc w=1/[\s^2^(Fo^2^)+(0.0233P)^2^+0.0000P] where P=(Fo^2^+2Fc^2^)/3'
_refine_ls_weighting_scheme calc
_refine_ls_wR_factor_gt 0.0621
_refine_ls_wR_factor_ref 0.0667
_reflns_number_gt 3266
_reflns_number_total 3961
_reflns_threshold_expression >2sigma(I)
_cod_data_source_file om400856d_si_002.cif
_cod_data_source_block 13
_cod_depositor_comments
;
The following automatic conversions were performed:

'_symmetry_cell_setting' value 'Monoclinic' changed to 'monoclinic'
according to
/usr/data/users/saulius/crontab/automatic-downloads/current/ACS/lib/dictionaries/cif_core.dic
dictionary named 'cif_core.dic' version 2.4.2 from 2011-04-26.

Automatic conversion script
Id: cif_fix_values 2281 2013-09-26 08:29:07Z andrius 
;
_cod_original_sg_symbol_H-M P2(1)
_cod_database_code 4082746

loop_
_symmetry_equiv_pos_as_xyz
'x, y, z'
'-x, y+1/2, -z'

loop_
_atom_site_label
_atom_site_type_symbol
_atom_site_fract_x
_atom_site_fract_y
_atom_site_fract_z
_atom_site_U_iso_or_equiv
_atom_site_adp_type
_atom_site_occupancy
_atom_site_symmetry_multiplicity
_atom_site_calc_flag
_atom_site_refinement_flags
Tb1 Tb 0.15075(3) 0.22975(2) 0.50159(3) 0.04134(10) Uani 1 1 d .
Si1 Si -0.2116(3) 0.28644(14) 0.1588(3) 0.0535(10) Uani 0.818(10) 1 d P
C0 C -0.2116(3) 0.28644(14) 0.1588(3) 0.0535(10) Uani 0.182(10) 1 d P
N1 N -0.0560(6) 0.2212(7) 0.2656(5) 0.0472(15) Uani 1 1 d .
N2 N 0.1497(7) 0.1245(4) 0.3356(6) 0.0484(15) Uani 1 1 d .
C1 C 0.0018(9) 0.1490(4) 0.2389(7) 0.0460(17) Uani 1 1 d .
C2 C -0.1096(11) 0.0985(5) 0.1116(8) 0.051(2) Uani 1 1 d .
C3 C -0.0961(12) 0.1026(6) -0.0214(9) 0.062(2) Uani 1 1 d .
H3 H -0.0136 0.1367 -0.0345 0.075 Uiso 1 1 calc R
C4 C -0.2078(12) 0.0551(7) -0.1378(9) 0.080(3) Uani 1 1 d .
H4 H -0.1984 0.0578 -0.2276 0.096 Uiso 1 1 calc R
C5 C -0.3271(12) 0.0062(6) -0.1195(9) 0.076(3) Uani 1 1 d .
H5 H -0.3990 -0.0253 -0.1968 0.091 Uiso 1 1 calc R
C6 C -0.3451(11) 0.0019(6) 0.0110(9) 0.073(2) Uani 1 1 d .
H6 H -0.4297 -0.0316 0.0220 0.088 Uiso 1 1 calc R
C7 C -0.2362(10) 0.0479(5) 0.1265(8) 0.059(2) Uani 1 1 d .
H7 H -0.2480 0.0449 0.2154 0.071 Uiso 1 1 calc R
C8 C 0.2840(19) 0.3564(11) 0.4137(15) 0.118(6) Uani 1 1 d .
H8 H 0.2204 0.3735 0.3196 0.142 Uiso 1 1 calc R
C9 C 0.414(2) 0.2977(10) 0.457(2) 0.114(5) Uani 1 1 d .
H9 H 0.4570 0.2688 0.3975 0.137 Uiso 1 1 calc R
C10 C 0.4662(12) 0.2900(8) 0.5996(18) 0.101(4) Uani 1 1 d .
H10 H 0.5512 0.2536 0.6559 0.122 Uiso 1 1 calc R
C11 C 0.3787(19) 0.3421(9) 0.6497(12) 0.101(4) Uani 1 1 d .
H11 H 0.3918 0.3482 0.7459 0.122 Uiso 1 1 calc R
C12 C 0.2683(16) 0.3843(6) 0.537(2) 0.105(4) Uani 1 1 d .
H12 H 0.1934 0.4257 0.5423 0.126 Uiso 1 1 calc R
C13 C -0.0954(11) 0.1567(8) 0.5699(10) 0.076(3) Uani 1 1 d .
H13 H -0.1960 0.1443 0.4919 0.091 Uiso 1 1 calc R
C14 C 0.0457(18) 0.1061(6) 0.6309(14) 0.091(4) Uani 1 1 d .
H14 H 0.0572 0.0518 0.6029 0.110 Uiso 1 1 calc R
C15 C 0.1654(15) 0.1495(11) 0.7391(13) 0.105(4) Uani 1 1 d .
H15 H 0.2749 0.1306 0.7953 0.126 Uiso 1 1 calc R
C16 C 0.1020(17) 0.2220(15) 0.7514(10) 0.101(4) Uani 1 1 d .
H16 H 0.1573 0.2623 0.8202 0.122 Uiso 1 1 calc R
C17 C -0.0565(13) 0.2290(13) 0.6484(12) 0.088(3) Uani 1 1 d .
H17 H -0.1278 0.2754 0.6330 0.105 Uiso 1 1 calc R
C18 C -0.2276(13) 0.3709(6) 0.2774(11) 0.095(3) Uani 1 1 d .
H18A H -0.1179 0.3975 0.3229 0.142 Uiso 1 1 d R
H18B H -0.2640 0.3481 0.3501 0.142 Uiso 1 1 d R
H18C H -0.3102 0.4112 0.2210 0.142 Uiso 1 1 d R
C19 C -0.4247(9) 0.2410(10) 0.0813(11) 0.109(4) Uani 1 1 d .
H19A H -0.4265 0.1963 0.0168 0.164 Uiso 1 1 d R
H19B H -0.5037 0.2837 0.0288 0.164 Uiso 1 1 d R
H19C H -0.4576 0.2202 0.1572 0.164 Uiso 1 1 d R
C20 C -0.1558(14) 0.3300(8) 0.0185(13) 0.107(5) Uani 1 1 d .
H20A H -0.1461 0.2862 -0.0435 0.161 Uiso 1 1 d R
H20B H -0.0477 0.3584 0.0605 0.161 Uiso 1 1 d R
H20C H -0.2426 0.3688 -0.0369 0.161 Uiso 1 1 d R
C21 C 0.2451(7) 0.0478(3) 0.3249(7) 0.061(2) Uani 0.818(10) 1 d P
Si0 Si 0.2451(7) 0.0478(3) 0.3249(7) 0.061(2) Uani 0.182(10) 1 d P
C22 C 0.4045(12) 0.0464(7) 0.4820(10) 0.090(3) Uani 1 1 d .
H22A H 0.4702 0.0968 0.4946 0.13(5) Uiso 1 1 d R
H22B H 0.4767 -0.0007 0.4859 0.06(2) Uiso 1 1 d R
H22C H 0.3605 0.0419 0.5576 0.08(3) Uiso 1 1 d R
C23 C 0.3269(16) 0.0534(7) 0.2112(15) 0.101(4) Uani 1 1 d .
H23A H 0.2383 0.0545 0.1162 0.11(4) Uiso 1 1 d R
H23B H 0.3990 0.0056 0.2200 0.10(3) Uiso 1 1 d R
H23C H 0.3947 0.1032 0.2262 0.13(5) Uiso 1 1 d R
C24 C 0.1509(13) -0.0361(5) 0.3159(12) 0.082(3) Uani 1 1 d .
H24A H 0.0544 -0.0394 0.2257 0.08(3) Uiso 1 1 d R
H24B H 0.1116 -0.0397 0.3944 0.10(4) Uiso 1 1 d R
H24C H 0.2284 -0.0812 0.3222 0.06(2) Uiso 1 1 d R

loop_
_atom_site_aniso_label
_atom_site_aniso_U_11
_atom_site_aniso_U_22
_atom_site_aniso_U_33
_atom_site_aniso_U_23
_atom_site_aniso_U_13
_atom_site_aniso_U_12
Tb1 0.04074(14) 0.03960(14) 0.04346(14) -0.0032(3) 0.01561(10) -0.0082(3)
Si1 0.0540(15) 0.0400(14) 0.0533(15) 0.0068(11) 0.0052(11) 0.0046(11)
C0 0.0540(15) 0.0400(14) 0.0533(15) 0.0068(11) 0.0052(11) 0.0046(11)
N1 0.049(3) 0.042(4) 0.045(3) 0.005(4) 0.011(2) -0.001(4)
N2 0.048(3) 0.049(3) 0.048(3) -0.014(3) 0.017(3) -0.007(3)
C1 0.058(5) 0.041(4) 0.047(4) -0.001(3) 0.029(4) -0.015(3)
C2 0.066(5) 0.047(4) 0.045(4) -0.002(4) 0.024(4) -0.013(4)
C3 0.071(6) 0.070(7) 0.054(5) 0.005(4) 0.032(5) -0.003(5)
C4 0.097(7) 0.103(7) 0.043(5) -0.012(5) 0.029(5) -0.013(6)
C5 0.079(6) 0.090(7) 0.057(5) -0.034(5) 0.025(5) -0.029(5)
C6 0.073(5) 0.078(6) 0.070(6) -0.024(5) 0.030(5) -0.037(5)
C7 0.072(5) 0.064(5) 0.047(4) -0.009(4) 0.029(4) -0.016(4)
C8 0.101(10) 0.139(13) 0.082(8) 0.040(9) -0.003(8) -0.085(10)
C9 0.118(11) 0.136(12) 0.135(12) -0.073(10) 0.101(10) -0.085(10)
C10 0.045(5) 0.083(8) 0.156(13) -0.004(8) 0.015(7) -0.012(5)
C11 0.125(10) 0.105(9) 0.066(7) -0.036(7) 0.027(7) -0.064(8)
C12 0.082(8) 0.039(5) 0.195(15) -0.017(8) 0.053(10) -0.024(5)
C13 0.057(5) 0.119(9) 0.062(6) 0.012(6) 0.032(4) -0.029(6)
C14 0.151(11) 0.041(5) 0.135(10) 0.022(6) 0.114(10) -0.002(6)
C15 0.077(7) 0.169(14) 0.075(8) 0.060(8) 0.036(6) 0.030(9)
C16 0.129(9) 0.131(11) 0.063(5) -0.036(12) 0.057(6) -0.049(14)
C17 0.117(7) 0.068(5) 0.123(8) 0.022(14) 0.095(7) 0.018(13)
C18 0.090(7) 0.068(6) 0.100(8) -0.015(5) 0.008(6) 0.033(5)
C19 0.056(4) 0.095(10) 0.149(8) 0.041(10) 0.006(5) 0.005(7)
C20 0.098(10) 0.085(9) 0.123(12) 0.050(7) 0.025(8) 0.024(7)
C21 0.072(4) 0.043(3) 0.083(5) -0.004(3) 0.047(3) 0.009(3)
Si0 0.072(4) 0.043(3) 0.083(5) -0.004(3) 0.047(3) 0.009(3)
C22 0.077(6) 0.084(8) 0.091(8) -0.011(5) 0.011(6) 0.051(6)
C23 0.094(8) 0.087(9) 0.154(13) 0.004(7) 0.083(10) 0.027(7)
C24 0.097(8) 0.044(5) 0.118(9) 0.012(5) 0.056(8) 0.022(5)

loop_
_atom_type_symbol
_atom_type_description
_atom_type_scat_dispersion_real
_atom_type_scat_dispersion_imag
_atom_type_scat_source
C C 0.0033 0.0016 'International Tables Vol C Tables 4.2.6.8 and 6.1.1.4'
H H 0.0000 0.0000 'International Tables Vol C Tables 4.2.6.8 and 6.1.1.4'
N N 0.0061 0.0033 'International Tables Vol C Tables 4.2.6.8 and 6.1.1.4'
Si Si 0.0817 0.0704 'International Tables Vol C Tables 4.2.6.8 and 6.1.1.4'
Tb Tb -0.1723 4.1537 'International Tables Vol C Tables 4.2.6.8 and 6.1.1.4'

loop_
_geom_angle_atom_site_label_1
_geom_angle_atom_site_label_2
_geom_angle_atom_site_label_3
_geom_angle
N1 Tb1 N2 56.5(3)
N1 Tb1 C8 87.6(3)
N2 Tb1 C8 102.0(5)
N1 Tb1 C10 130.9(4)
N2 Tb1 C10 105.0(4)
C8 Tb1 C10 49.1(4)
N1 Tb1 C11 135.2(4)
N2 Tb1 C11 133.7(4)
C8 Tb1 C11 49.3(4)
C10 Tb1 C11 29.2(3)
N1 Tb1 C12 106.7(5)
N2 Tb1 C12 131.8(4)
C8 Tb1 C12 30.0(4)
C10 Tb1 C12 48.2(4)
C11 Tb1 C12 29.4(3)
N1 Tb1 C9 101.9(5)
N2 Tb1 C9 87.7(3)
C8 Tb1 C9 30.4(4)
C10 Tb1 C9 29.0(4)
C11 Tb1 C9 48.5(3)
C12 Tb1 C9 48.9(4)
N1 Tb1 C15 129.4(4)
N2 Tb1 C15 105.5(4)
C8 Tb1 C15 142.2(5)
C10 Tb1 C15 98.3(5)
C11 Tb1 C15 92.9(5)
C12 Tb1 C15 116.4(6)
C9 Tb1 C15 125.9(6)
N1 Tb1 C17 99.3(3)
N2 Tb1 C17 123.5(4)
C8 Tb1 C17 129.5(7)
C10 Tb1 C17 124.8(5)
C11 Tb1 C17 100.5(5)
C12 Tb1 C17 102.7(5)
C9 Tb1 C17 148.6(5)
C15 Tb1 C17 47.8(4)
N1 Tb1 C16 128.1(3)
N2 Tb1 C16 131.2(5)
C8 Tb1 C16 125.5(6)
C10 Tb1 C16 99.0(5)
C11 Tb1 C16 81.0(4)
C12 Tb1 C16 95.7(6)
C9 Tb1 C16 127.2(5)
C15 Tb1 C16 28.3(5)
C17 Tb1 C16 29.2(3)
N1 Tb1 C13 83.1(3)
N2 Tb1 C13 93.8(3)
C8 Tb1 C13 153.0(6)
C10 Tb1 C13 146.1(4)
C11 Tb1 C13 128.5(4)
C12 Tb1 C13 131.4(4)
C9 Tb1 C13 174.8(5)
C15 Tb1 C13 48.9(3)
C17 Tb1 C13 29.7(4)
C16 Tb1 C13 48.7(3)
N1 Tb1 C14 100.7(4)
N2 Tb1 C14 84.0(3)
C8 Tb1 C14 171.6(4)
C10 Tb1 C14 123.9(5)
C11 Tb1 C14 122.3(4)
C12 Tb1 C14 143.2(5)
C9 Tb1 C14 146.0(6)
C15 Tb1 C14 29.4(3)
C17 Tb1 C14 48.1(5)
C16 Tb1 C14 47.6(5)
C13 Tb1 C14 29.7(3)
N1 Si1 C20 111.5(4)
N1 Si1 C19 115.0(6)
C20 Si1 C19 109.4(5)
N1 Si1 C18 106.0(4)
C20 Si1 C18 108.8(6)
C19 Si1 C18 105.8(5)
C1 N1 Si1 131.9(5)
C1 N1 Tb1 93.7(4)
Si1 N1 Tb1 134.2(5)
C1 N2 C21 125.4(6)
C1 N2 Tb1 93.1(4)
C21 N2 Tb1 141.0(4)
N2 C1 N1 115.6(6)
N2 C1 C2 125.2(7)
N1 C1 C2 119.0(6)
N2 C1 Tb1 58.6(4)
N1 C1 Tb1 57.9(3)
C2 C1 Tb1 166.2(5)
C3 C2 C7 118.5(7)
C3 C2 C1 122.7(7)
C7 C2 C1 118.8(6)
C2 C3 C4 119.9(9)
C5 C4 C3 120.3(8)
C4 C5 C6 121.0(8)
C5 C6 C7 119.4(8)
C6 C7 C2 120.9(7)
C12 C8 C9 105.8(11)
C12 C8 Tb1 75.7(6)
C9 C8 Tb1 75.7(6)
C10 C9 C8 107.7(11)
C10 C9 Tb1 75.1(6)
C8 C9 Tb1 73.9(6)
C9 C10 C11 109.8(12)
C9 C10 Tb1 75.9(6)
C11 C10 Tb1 75.5(6)
C10 C11 C12 107.9(11)
C10 C11 Tb1 75.4(6)
C12 C11 Tb1 75.4(6)
C11 C12 C8 108.8(12)
C11 C12 Tb1 75.2(6)
C8 C12 Tb1 74.3(6)
C17 C13 C14 105.5(9)
C17 C13 Tb1 74.6(5)
C14 C13 Tb1 75.6(5)
C15 C14 C13 107.9(10)
C15 C14 Tb1 74.1(6)
C13 C14 Tb1 74.8(5)
C16 C15 C14 109.0(11)
C16 C15 Tb1 76.7(7)
C14 C15 Tb1 76.5(6)
C15 C16 C17 108.9(17)
C15 C16 Tb1 75.1(6)
C17 C16 Tb1 74.9(5)
C16 C17 C13 108.7(16)
C16 C17 Tb1 75.9(5)
C13 C17 Tb1 75.7(5)
N2 C21 C23 114.0(6)
N2 C21 C24 116.4(5)
C23 C21 C24 111.6(7)
N2 C21 C22 102.2(5)
C23 C21 C22 106.1(8)
C24 C21 C22 105.1(7)

loop_
_geom_bond_atom_site_label_1
_geom_bond_atom_site_label_2
_geom_bond_distance
Tb1 N1 2.346(5)
Tb1 N2 2.364(5)
Tb1 C8 2.625(10)
Tb1 C10 2.639(9)
Tb1 C11 2.640(9)
Tb1 C12 2.642(9)
Tb1 C9 2.648(9)
Tb1 C15 2.660(10)
Tb1 C17 2.665(6)
Tb1 C16 2.678(8)
Tb1 C13 2.679(8)
Tb1 C14 2.690(8)
Si1 N1 1.701(8)
Si1 C20 1.779(12)
Si1 C19 1.815(9)
Si1 C18 1.837(9)
N1 C1 1.321(12)
N2 C1 1.314(9)
N2 C21 1.493(8)
C1 C2 1.502(10)
C2 C3 1.376(12)
C2 C7 1.391(10)
C3 C4 1.410(11)
C4 C5 1.339(12)
C5 C6 1.369(10)
C6 C7 1.384(10)
C8 C12 1.362(17)
C8 C9 1.382(18)
C9 C10 1.326(16)
C10 C11 1.329(15)
C11 C12 1.340(16)
C13 C17 1.369(18)
C13 C14 1.375(14)
C14 C15 1.359(16)
C15 C16 1.30(2)
C16 C17 1.347(13)
C21 C23 1.536(10)
C21 C24 1.547(10)
C21 C22 1.635(10)
